data_2019609
loop_
_publ_author_name
'Laval, Jean-Paul'

_publ_section_title
;
 Crystal chemistry of anion-excess ReO~3~-related phases. III. \g-ZrF~4~,
 a high-pressure form of zirconium tetrafluoride, and a comparison of
 <i>MX</i>~4~ structure types
;
_journal_issue 8
_journal_name_full 'Acta Crystallographica Section C'
_journal_page_first
;
;
_journal_paper_doi 10.1107/S2053229614014338
_journal_volume 70
_journal_year 2014
_chemical_formula_iupac 'Zr F4'
_chemical_formula_moiety 'F4 Zr'
_chemical_formula_sum 'F4 Zr'
_chemical_formula_weight 167.22
_chemical_name_systematic
;
Zirconium tetrafluoride
;
_space_group_IT_number 14
_symmetry_cell_setting monoclinic
_symmetry_space_group_name_Hall '-P 2ybc'
_symmetry_space_group_name_H-M 'P 1 21/c 1'
_atom_sites_solution_primary direct
_atom_sites_solution_secondary difmap
_cell_angle_alpha 90.00
_cell_angle_beta 105.98(5)
_cell_angle_gamma 90.00
_cell_formula_units_Z 4
_cell_length_a 5.554(2)
_cell_length_b 5.639(2)
_cell_length_c 7.973(3)
_cell_measurement_temperature 293(2)
_cell_volume 240.06(16)
_computing_cell_refinement 'DIRAX/LSQ (Duisenberg & Schreurs, 2000)'
_computing_data_collection 'COLLECT (Nonius, 2004)'
_computing_data_reduction 'EvalCCD (Duisenberg <i>et al.</i>, 2003)'
_computing_molecular_graphics 'DIAMOND (Brandenburg, 1999)'
_computing_publication_material 'SHELXL97 (Sheldrick, 2008) and publCIF (Westrip, 2010)'
_computing_structure_refinement 'SHELXL97 (Sheldrick, 2008) and WinGX (Farrugia, 2012)'
_computing_structure_solution 'SHELXS97 (Sheldrick, 2008)'
_diffrn_ambient_temperature 293(2)
_diffrn_detector_area_resol_mean 9
_diffrn_measured_fraction_theta_full 0.982
_diffrn_measured_fraction_theta_max 0.982
_diffrn_measurement_device_type 'Nonius KappaCCD'
_diffrn_measurement_method CCD
_diffrn_radiation_monochromator graphite
_diffrn_radiation_source 'fine-focus sealed tube'
_diffrn_radiation_type MoK\a
_diffrn_radiation_wavelength 0.71070
_diffrn_reflns_av_R_equivalents 0.0466
_diffrn_reflns_av_sigmaI/netI 0.0203
_diffrn_reflns_limit_h_max 7
_diffrn_reflns_limit_h_min -7
_diffrn_reflns_limit_k_max 7
_diffrn_reflns_limit_k_min -7
_diffrn_reflns_limit_l_max 10
_diffrn_reflns_limit_l_min -10
_diffrn_reflns_number 5384
_diffrn_reflns_theta_full 27.51
_diffrn_reflns_theta_max 27.51
_diffrn_reflns_theta_min 5.26
_exptl_absorpt_coefficient_mu 4.459
_exptl_absorpt_correction_T_max 0.976
_exptl_absorpt_correction_T_min 0.920
_exptl_absorpt_correction_type multi-scan
_exptl_absorpt_process_details '(SADABS; Bruker, 2004)'
_exptl_crystal_colour colourless
_exptl_crystal_density_diffrn 4.627
_exptl_crystal_density_method 'not measured'
_exptl_crystal_description prismatic
_exptl_crystal_F_000 304
_exptl_crystal_size_max 0.014
_exptl_crystal_size_mid 0.011
_exptl_crystal_size_min 0.010
_refine_diff_density_max 1.336
_refine_diff_density_min -0.723
_refine_ls_extinction_coef 0.008(2)
_refine_ls_extinction_expression Fc^*^=kFc[1+0.001xFc^2^\l^3^/sin(2\q)]^-1/4^
_refine_ls_extinction_method 'SHELXL97 (Sheldrick, 2008)'
_refine_ls_goodness_of_fit_ref 1.289
_refine_ls_matrix_type full
_refine_ls_number_constraints 0
_refine_ls_number_parameters 47
_refine_ls_number_reflns 541
_refine_ls_number_restraints 0
_refine_ls_restrained_S_all 1.289
_refine_ls_R_factor_all 0.0270
_refine_ls_R_factor_gt 0.0261
_refine_ls_shift/su_max 0.000
_refine_ls_shift/su_mean 0.000
_refine_ls_structure_factor_coef Fsqd
_refine_ls_weighting_details 'calc w=1/[\s^2^(Fo^2^)+(0.0110P)^2^+3.0227P] where P=(Fo^2^+2Fc^2^)/3'
_refine_ls_weighting_scheme calc
_refine_ls_wR_factor_gt 0.0705
_refine_ls_wR_factor_ref 0.0708
_reflns_number_gt 513
_reflns_number_total 541
_reflns_threshold_expression I>2sigma(I)
_cod_data_source_file ov3051sup1.cf
_cod_data_source_block I
_cod_original_cell_volume 240.06(15)
_cod_original_sg_symbol_H-M 'P 21/c'
_cod_database_code 2019609
_cod_database_fobs_code 2019609

loop_
_symmetry_equiv_pos_as_xyz
'x, y, z'
'-x, y+1/2, -z+1/2'
'-x, -y, -z'
'x, -y-1/2, z-1/2'

loop_
_atom_site_type_symbol
_atom_site_label
_atom_site_fract_x
_atom_site_fract_y
_atom_site_fract_z
_atom_site_U_iso_or_equiv
_atom_site_adp_type
_atom_site_calc_flag
_atom_site_occupancy
_atom_site_symmetry_multiplicity
Zr Zr1 0.78760(9) 0.16627(9) 0.82954(6) 0.0083(2) Uani d 1 1
F F1 1.1417(6) 0.1578(6) 1.0205(4) 0.0141(7) Uani d 1 1
F F2 1.0054(6) -0.0420(6) 0.7090(4) 0.0148(7) Uani d 1 1
F F3 0.4827(6) -0.0438(6) 0.7347(4) 0.0149(7) Uani d 1 1
F F4 0.6865(6) 0.2614(7) 1.0476(4) 0.0145(7) Uani d 1 1

loop_
_atom_site_aniso_label
_atom_site_aniso_U_11
_atom_site_aniso_U_22
_atom_site_aniso_U_33
_atom_site_aniso_U_12
_atom_site_aniso_U_13
_atom_site_aniso_U_23
Zr1 0.0089(3) 0.0084(3) 0.0083(3) 0.00007(19) 0.00380(19) 0.00002(18)
F1 0.0151(16) 0.0120(16) 0.0142(15) 0.0002(13) 0.0024(13) 0.0011(13)
F2 0.0171(16) 0.0140(18) 0.0137(16) 0.0050(13) 0.0049(13) 0.0010(13)
F3 0.0157(16) 0.0134(18) 0.0161(16) -0.0048(13) 0.0054(13) 0.0013(13)
F4 0.0150(16) 0.0186(17) 0.0104(15) 0.0019(14) 0.0043(13) -0.0006(13)

loop_
_atom_type_symbol
_atom_type_description
_atom_type_scat_dispersion_real
_atom_type_scat_dispersion_imag
_atom_type_scat_source
Zr Zr -2.9673 0.5597 'International Tables Vol C Tables 4.2.6.8 and 6.1.1.4'
F F 0.0171 0.0103 'International Tables Vol C Tables 4.2.6.8 and 6.1.1.4'

loop_
_geom_angle_atom_site_label_1
_geom_angle_atom_site_label_2
_geom_angle_atom_site_label_3
_geom_angle_site_symmetry_1
_geom_angle_site_symmetry_3
_geom_angle
F3 Zr1 F4 . . 94.21(14)
F3 Zr1 F2 . 2_756 147.57(13)
F4 Zr1 F2 . 2_756 102.20(14)
F3 Zr1 F2 . . 91.70(14)
F4 Zr1 F2 . . 149.95(14)
F2 Zr1 F2 2_756 . 87.89(5)
F3 Zr1 F1 . . 139.71(13)
F4 Zr1 F1 . . 79.25(14)
F2 Zr1 F1 2_756 . 71.58(13)
F2 Zr1 F1 . . 77.27(13)
F3 Zr1 F1 . 3_757 73.67(14)
F4 Zr1 F1 . 3_757 78.54(14)
F2 Zr1 F1 2_756 3_757 136.74(13)
F2 Zr1 F1 . 3_757 74.94(13)
F1 Zr1 F1 . 3_757 66.05(15)
F3 Zr1 F3 . 2_656 84.29(4)
F4 Zr1 F3 . 2_656 70.75(14)
F2 Zr1 F3 2_756 2_656 75.23(14)
F2 Zr1 F3 . 2_656 139.23(13)
F1 Zr1 F3 . 2_656 128.64(13)
F1 Zr1 F3 3_757 2_656 140.53(13)
F3 Zr1 F4 . 4_565 77.06(14)
F4 Zr1 F4 . 4_565 140.28(13)
F2 Zr1 F4 2_756 4_565 72.42(13)
F2 Zr1 F4 . 4_565 69.71(13)
F1 Zr1 F4 . 4_565 131.31(13)
F1 Zr1 F4 3_757 4_565 132.76(14)
F3 Zr1 F4 2_656 4_565 69.86(13)
F3 Zr1 Zr1 . 3_757 106.44(11)
F4 Zr1 Zr1 . 3_757 76.72(10)
F2 Zr1 Zr1 2_756 3_757 104.48(10)
F2 Zr1 Zr1 . 3_757 73.35(9)
F1 Zr1 Zr1 . 3_757 33.28(9)
F1 Zr1 Zr1 3_757 3_757 32.77(9)
F3 Zr1 Zr1 2_656 3_757 146.44(9)
F4 Zr1 Zr1 4_565 3_757 143.00(10)
Zr1 F1 Zr1 . 3_757 113.95(15)
Zr1 F2 Zr1 2_746 . 157.34(18)
Zr1 F3 Zr1 . 2_646 166.34(19)
Zr1 F4 Zr1 . 4_566 150.07(18)

loop_
_geom_bond_atom_site_label_1
_geom_bond_atom_site_label_2
_geom_bond_site_symmetry_2
_geom_bond_distance
_geom_bond_publ_flag
Zr1 F3 . 2.034(3) y
Zr1 F4 . 2.040(3) y
Zr1 F2 2_756 2.078(3) y
Zr1 F2 . 2.099(3) y
Zr1 F1 . 2.131(4) y
Zr1 F1 3_757 2.160(3) y
Zr1 F3 2_656 2.183(3) y
Zr1 F4 4_565 2.200(3) y
Zr1 Zr1 3_757 3.597(2) y
F1 Zr1 3_757 2.160(3) no
F2 Zr1 2_746 2.078(3) no
F3 Zr1 2_646 2.183(3) no
F4 Zr1 4_566 2.200(3) no
